data_7041602
loop_
_publ_author_name
'Ypsilantis, Konstantinos'
'Tsolis, Theodoros'
'Kourtellaris, Andreas'
'Manos, Manolis J.'
'Plakatouras, John C.'
'Garoufis, Achilleas'

_publ_section_title
;
 Synthesis, reactivity and characterization of Pt(ii) complexes with N,N'
 chelating ligands; structure and dimethylsulfoxide reactivity
 relationship.
;
_journal_issue 5
_journal_name_full 'Dalton transactions (Cambridge, England : 2003)'
_journal_page_first 1467
_journal_page_last 1480
_journal_paper_doi 10.1039/c6dt04035g
_journal_volume 46
_journal_year 2017
_chemical_formula_moiety 'C14 H10 Cl2 N2 Pt'
_chemical_formula_sum 'C14 H10 Cl2 N2 Pt'
_chemical_formula_weight 472.23
_chemical_name_systematic
;
 ?
;
_space_group_crystal_system orthorhombic
_space_group_IT_number 61
_space_group_name_Hall '-P 2ac 2ab'
_space_group_name_H-M_alt 'P b c a'
_symmetry_space_group_name_Hall '-P 2ac 2ab'
_symmetry_space_group_name_H-M 'P b c a'
_atom_sites_solution_hydrogens geom
_audit_creation_method SHELXL-2014
_audit_update_record
;
2016-12-05 deposited with the CCDC.
2016-12-30 downloaded from the CCDC.
;
_cell_angle_alpha 90
_cell_angle_beta 90
_cell_angle_gamma 90
_cell_formula_units_Z 8
_cell_length_a 14.6041(14)
_cell_length_b 10.2207(14)
_cell_length_c 17.0281(14)
_cell_measurement_reflns_used 3250
_cell_measurement_temperature 102.65(10)
_cell_measurement_theta_max 29.0870
_cell_measurement_theta_min 3.3920
_cell_volume 2541.7(5)
_computing_cell_refinement
;
CrysAlisPro, Agilent Technologies,
Version 1.171.36.32 (release 02-08-2013 CrysAlis171 .NET)
(compiled Aug  2 2013,16:46:58)
;
_computing_data_collection
;
CrysAlisPro, Agilent Technologies,
Version 1.171.36.32 (release 02-08-2013 CrysAlis171 .NET)
(compiled Aug  2 2013,16:46:58)
;
_computing_data_reduction
;
CrysAlisPro, Agilent Technologies,
Version 1.171.36.32 (release 02-08-2013 CrysAlis171 .NET)
(compiled Aug  2 2013,16:46:58)
;
_computing_molecular_graphics 'X-Seed (Barbour, 2001)'
_computing_publication_material 'WinGX (Farrugia, 1999)'
_computing_structure_refinement 'SHELXL-2014 (Sheldrick, 2014)'
_computing_structure_solution 'SIR2014 (Giacovazzo, 2015)'
_diffrn_ambient_environment N~2~
_diffrn_ambient_temperature 102.65(10)
_diffrn_detector 'CCD plate'
_diffrn_detector_area_resol_mean 10.4223
_diffrn_detector_type Atlas
_diffrn_measured_fraction_theta_full 0.998
_diffrn_measured_fraction_theta_max 0.998
_diffrn_measurement_device 'four-circle diffractometer'
_diffrn_measurement_device_type 'SuperNova, Dual, Cu at zero, Atlas'
_diffrn_radiation_monochromator mirror
_diffrn_radiation_probe x-ray
_diffrn_radiation_type 'Mo K\a'
_diffrn_radiation_wavelength 0.71073
_diffrn_reflns_av_R_equivalents 0.0788
_diffrn_reflns_av_unetI/netI 0.0583
_diffrn_reflns_Laue_measured_fraction_full 0.998
_diffrn_reflns_Laue_measured_fraction_max 0.998
_diffrn_reflns_limit_h_max 18
_diffrn_reflns_limit_h_min -16
_diffrn_reflns_limit_k_max 12
_diffrn_reflns_limit_k_min -7
_diffrn_reflns_limit_l_max 19
_diffrn_reflns_limit_l_min -21
_diffrn_reflns_number 11296
_diffrn_reflns_point_group_measured_fraction_full 0.998
_diffrn_reflns_point_group_measured_fraction_max 0.998
_diffrn_reflns_theta_full 25.242
_diffrn_reflns_theta_max 25.997
_diffrn_reflns_theta_min 3.412
_diffrn_source 'SuperNova (Mo) X-ray Source'
_exptl_absorpt_coefficient_mu 11.445
_exptl_absorpt_correction_T_max 1.00000
_exptl_absorpt_correction_T_min 0.32567
_exptl_absorpt_correction_type multi-scan
_exptl_absorpt_process_details
;
CrysAlisPro, Agilent Technologies,
Version 1.171.37.35h (release 09-02-2015 CrysAlis171 .NET)
(compiled Feb  9 2015,16:26:32)
Empirical absorption correction using spherical harmonics,
 implemented in SCALE3 ABSPACK scaling algorithm.
;
_exptl_crystal_colour brown
_exptl_crystal_density_diffrn 2.468
_exptl_crystal_density_meas ?
_exptl_crystal_description prism
_exptl_crystal_F_000 1760
_exptl_crystal_size_max 0.2
_exptl_crystal_size_mid 0.1
_exptl_crystal_size_min 0.1
_refine_diff_density_max 2.326
_refine_diff_density_min -2.419
_refine_diff_density_rms 0.348
_refine_ls_extinction_method none
_refine_ls_goodness_of_fit_ref 1.006
_refine_ls_hydrogen_treatment constr
_refine_ls_matrix_type full
_refine_ls_number_parameters 172
_refine_ls_number_reflns 2491
_refine_ls_number_restraints 3
_refine_ls_restrained_S_all 1.006
_refine_ls_R_factor_all 0.0604
_refine_ls_R_factor_gt 0.0456
_refine_ls_shift/su_max 0.001
_refine_ls_shift/su_mean 0.000
_refine_ls_structure_factor_coef Fsqd
_refine_ls_weighting_details 'w=1/[\s^2^(Fo^2^)+(0.0630P)^2^] where P=(Fo^2^+2Fc^2^)/3'
_refine_ls_weighting_scheme calc
_refine_ls_wR_factor_gt 0.1066
_refine_ls_wR_factor_ref 0.1159
_reflns_Friedel_coverage 0.000
_reflns_number_gt 1941
_reflns_number_total 2491
_reflns_threshold_expression 'I > 2\s(I)'
_cod_data_source_file c6dt04035g2.cif
_cod_data_source_block compound5
_cod_depositor_comments
;
The following automatic conversions were performed:

'_exptl_crystal_density_meas' value 'none' was changed to '?' - the
value is perceived as not measured.

Automatic conversion script
Id: cif_fix_values 4268 2015-11-12 08:31:59Z antanas 

 Adding full bibliography for 7041599--7041602.cif.
;
_cod_database_code 7041602
_shelx_space_group_comment
;
The symmetry employed for this shelxl refinement is uniquely defined
by the following loop, which should always be used as a source of
symmetry information in preference to the above space-group names.
They are only intended as comments.
;
_shelxl_version_number 2014-3

loop_
_space_group_symop_operation_xyz
'x, y, z'
'-x+1/2, -y, z+1/2'
'x+1/2, -y+1/2, -z'
'-x, y+1/2, -z+1/2'
'-x, -y, -z'
'x-1/2, y, -z-1/2'
'-x-1/2, y-1/2, z'
'x, -y-1/2, z-1/2'

loop_
_atom_site_label
_atom_site_type_symbol
_atom_site_fract_x
_atom_site_fract_y
_atom_site_fract_z
_atom_site_U_iso_or_equiv
_atom_site_adp_type
_atom_site_occupancy
_atom_site_site_symmetry_order
_atom_site_calc_flag
_atom_site_refinement_flags_posn
_atom_site_refinement_flags_adp
C8A C 0.8903(5) 0.4461(9) 0.5324(5) 0.025(2) Uani 1 1 d . .
C4A C 0.8578(6) 0.4531(9) 0.4535(5) 0.026(2) Uani 1 1 d . .
C5' C 0.8941(6) 0.9733(12) 0.7085(5) 0.033(2) Uani 1 1 d . U
H5' H 0.9101 1.0391 0.7437 0.040 Uiso 1 1 calc R U
C4' C 0.8611(5) 1.0058(11) 0.6352(5) 0.033(2) Uani 1 1 d . .
H4' H 0.8528 1.0930 0.6213 0.039 Uiso 1 1 calc R U
C2' C 0.8531(5) 0.7779(9) 0.6064(4) 0.0227(18) Uani 1 1 d . .
C8 C 0.9399(5) 0.3358(9) 0.5574(4) 0.025(2) Uani 1 1 d . .
H8 H 0.9623 0.3317 0.6085 0.030 Uiso 1 1 calc R U
C6' C 0.9036(5) 0.8449(9) 0.7300(5) 0.0265(18) Uani 1 1 d . U
H6' H 0.9249 0.8245 0.7799 0.032 Uiso 1 1 calc R U
C2 C 0.8443(5) 0.6664(10) 0.5537(4) 0.026(2) Uani 1 1 d . .
C3 C 0.8120(5) 0.6754(10) 0.4754(4) 0.030(2) Uani 1 1 d . .
H3 H 0.7884 0.7540 0.4568 0.036 Uiso 1 1 calc R U
C3' C 0.8409(6) 0.9092(9) 0.5838(5) 0.0252(19) Uani 1 1 d . .
H3' H 0.8191 0.9293 0.5339 0.030 Uiso 1 1 calc R U
C4 C 0.8155(5) 0.5687(9) 0.4274(5) 0.028(2) Uani 1 1 d . .
H4 H 0.7900 0.5725 0.3774 0.033 Uiso 1 1 calc R U
C7 C 0.9551(5) 0.2343(10) 0.5065(4) 0.028(2) Uani 1 1 d . .
H7 H 0.9897 0.1628 0.5227 0.034 Uiso 1 1 calc R U
Pt Pt 0.87861(2) 0.55579(4) 0.70328(2) 0.02061(17) Uani 1 1 d . .
Cl1 Cl 0.85143(15) 0.3375(2) 0.72707(11) 0.0272(5) Uani 1 1 d . .
Cl2 Cl 0.87846(13) 0.5885(2) 0.83671(12) 0.0284(5) Uani 1 1 d . .
N1' N 0.8824(4) 0.7477(8) 0.6796(4) 0.0213(15) Uani 1 1 d . .
N1 N 0.8750(4) 0.5516(7) 0.5832(4) 0.0210(18) Uani 1 1 d . .
C5 C 0.8727(5) 0.3435(11) 0.4041(4) 0.029(2) Uani 1 1 d . .
H5 H 0.8503 0.3445 0.3529 0.035 Uiso 1 1 calc R U
C6 C 0.9191(6) 0.2373(9) 0.4302(5) 0.028(2) Uani 1 1 d . .
H6 H 0.9270 0.1657 0.3972 0.034 Uiso 1 1 calc R U

loop_
_atom_site_aniso_label
_atom_site_aniso_U_11
_atom_site_aniso_U_22
_atom_site_aniso_U_33
_atom_site_aniso_U_23
_atom_site_aniso_U_13
_atom_site_aniso_U_12
C8A 0.025(4) 0.029(6) 0.020(4) -0.002(3) 0.005(3) -0.005(4)
C4A 0.025(4) 0.032(7) 0.022(4) 0.000(3) 0.002(3) -0.003(4)
C5' 0.033(5) 0.037(5) 0.030(5) -0.002(3) -0.005(3) -0.001(4)
C4' 0.028(4) 0.033(7) 0.037(5) 0.003(4) 0.008(4) -0.001(5)
C2' 0.020(4) 0.026(6) 0.022(4) 0.003(3) 0.005(3) 0.001(4)
C8 0.026(4) 0.032(6) 0.017(3) 0.001(3) 0.003(3) 0.001(4)
C6' 0.021(4) 0.035(5) 0.024(4) -0.002(3) 0.001(3) 0.002(3)
C2 0.022(4) 0.039(7) 0.017(4) 0.003(3) 0.002(3) -0.002(4)
C3 0.031(4) 0.040(7) 0.019(4) 0.010(4) -0.002(3) -0.003(4)
C3' 0.029(4) 0.017(5) 0.030(4) 0.000(4) -0.004(3) 0.009(4)
C4 0.029(4) 0.033(6) 0.021(4) 0.001(4) -0.006(3) -0.006(4)
C7 0.028(4) 0.033(6) 0.023(4) -0.005(4) 0.009(3) -0.008(4)
Pt 0.0251(2) 0.0204(3) 0.0163(2) 0.00042(11) -0.00036(10) 0.00004(12)
Cl1 0.0388(11) 0.0215(14) 0.0214(9) 0.0007(8) -0.0019(8) -0.0018(10)
Cl2 0.0382(12) 0.0291(14) 0.0179(10) 0.0003(8) 0.0015(7) 0.0023(9)
N1' 0.031(4) 0.012(4) 0.020(3) -0.003(3) 0.002(2) -0.002(3)
N1 0.027(4) 0.025(5) 0.011(3) -0.001(3) -0.002(2) 0.001(3)
C5 0.029(4) 0.045(7) 0.014(4) -0.003(4) 0.003(3) -0.012(4)
C6 0.031(4) 0.026(6) 0.028(4) -0.010(4) 0.012(3) -0.003(4)

loop_
_atom_type_symbol
_atom_type_description
_atom_type_scat_dispersion_real
_atom_type_scat_dispersion_imag
_atom_type_scat_source
C C 0.0033 0.0016 'International Tables Vol C Tables 4.2.6.8 and 6.1.1.4'
H H 0.0000 0.0000 'International Tables Vol C Tables 4.2.6.8 and 6.1.1.4'
N N 0.0061 0.0033 'International Tables Vol C Tables 4.2.6.8 and 6.1.1.4'
Pt Pt -1.7033 8.3905 'International Tables Vol C Tables 4.2.6.8 and 6.1.1.4'
Cl Cl 0.1484 0.1585 'International Tables Vol C Tables 4.2.6.8 and 6.1.1.4'

loop_
_geom_angle_atom_site_label_1
_geom_angle_atom_site_label_2
_geom_angle_atom_site_label_3
_geom_angle
N1 C8A C8 120.9(7)
N1 C8A C4A 119.3(8)
C8 C8A C4A 119.8(8)
C4 C4A C5 122.9(8)
C4 C4A C8A 119.1(8)
C5 C4A C8A 117.9(8)
C6' C5' C4' 120.5(10)
C6' C5' H5' 119.7
C4' C5' H5' 119.7
C3' C4' C5' 119.1(11)
C3' C4' H4' 120.4
C5' C4' H4' 120.4
N1' C2' C3' 120.6(8)
N1' C2' C2 114.7(8)
C3' C2' C2 124.5(7)
C7 C8 C8A 120.0(7)
C7 C8 H8 120.0
C8A C8 H8 120.0
N1' C6' C5' 120.9(8)
N1' C6' H6' 119.6
C5' C6' H6' 119.6
N1 C2 C3 121.0(8)
N1 C2 C2' 114.9(7)
C3 C2 C2' 124.0(9)
C4 C3 C2 120.0(9)
C4 C3 H3 120.0
C2 C3 H3 120.0
C4' C3' C2' 119.4(8)
C4' C3' H3' 120.3
C2' C3' H3' 120.3
C3 C4 C4A 119.9(8)
C3 C4 H4 120.1
C4A C4 H4 120.1
C8 C7 C6 120.5(9)
C8 C7 H7 119.7
C6 C7 H7 119.7
N1' Pt N1 79.6(3)
N1' Pt Cl2 93.3(2)
N1 Pt Cl2 172.7(2)
N1' Pt Cl1 171.54(17)
N1 Pt Cl1 98.7(2)
Cl2 Pt Cl1 88.10(8)
C6' N1' C2' 119.4(8)
C6' N1' Pt 126.8(6)
C2' N1' Pt 113.6(6)
C2 N1 C8A 119.5(7)
C2 N1 Pt 111.1(5)
C8A N1 Pt 129.0(6)
C6 C5 C4A 121.0(8)
C6 C5 H5 119.5
C4A C5 H5 119.5
C5 C6 C7 120.7(9)
C5 C6 H6 119.7
C7 C6 H6 119.7

loop_
_geom_bond_atom_site_label_1
_geom_bond_atom_site_label_2
_geom_bond_distance
C8A N1 1.399(11)
C8A C8 1.406(12)
C8A C4A 1.427(12)
C4A C4 1.406(12)
C4A C5 1.419(13)
C5' C6' 1.368(14)
C5' C4' 1.379(12)
C5' H5' 0.9300
C4' C3' 1.353(13)
C4' H4' 0.9300
C2' N1' 1.353(10)
C2' C3' 1.408(12)
C2' C2 1.456(12)
C8 C7 1.370(12)
C8 H8 0.9300
C6' N1' 1.349(11)
C6' H6' 0.9300
C2 N1 1.353(11)
C2 C3 1.417(10)
C3 C4 1.364(13)
C3 H3 0.9300
C3' H3' 0.9300
C4 H4 0.9300
C7 C6 1.402(11)
C7 H7 0.9300
Pt N1' 2.004(8)
Pt N1 2.047(7)
Pt Cl2 2.296(2)
Pt Cl1 2.302(2)
C5 C6 1.354(13)
C5 H5 0.9300
C6 H6 0.9300
